data_1569855
loop_
_publ_author_name
'Lin, Jieli'
'Liu, Shihua'
'Zhang, Jie'
'Gr&#xfc;tzmacher, Hansj&#xf6;rg'
'Su, Cheng-Yong'
'Li, Zhongshu'

_publ_section_title
;
 Room temperature stable <i>E</i>,<i>Z</i>-diphosphenes: their
 isomerization, coordination, and cycloaddition chemistry.
;
_journal_issue 39
_journal_name_full 'Chemical science'
_journal_page_first 10944
_journal_page_last 10952
_journal_paper_doi 10.1039/d3sc04506d
_journal_volume 14
_journal_year 2023
_chemical_formula_moiety '2(C58 H82 N4 P2), C5 H12'
_chemical_formula_sum 'C121 H176 N8 P4'
_chemical_formula_weight 1866.57
_space_group_crystal_system triclinic
_space_group_IT_number 2
_space_group_name_Hall '-P 1'
_space_group_name_H-M_alt 'P -1'
_atom_sites_solution_hydrogens geom
_atom_sites_solution_primary dual
_audit_creation_date 2022-11-08
_audit_creation_method
;
Olex2 1.5
(compiled 2021.12.09 svn.r5202d8cf for OlexSys, GUI svn.r6439)
;
_audit_update_record
;
2023-03-02 deposited with the CCDC.	2023-09-11 downloaded from the CCDC.
;
_cell_angle_alpha 65.623(2)
_cell_angle_beta 86.626(2)
_cell_angle_gamma 86.202(2)
_cell_formula_units_Z 1
_cell_length_a 10.8467(3)
_cell_length_b 15.6202(4)
_cell_length_c 18.4959(4)
_cell_measurement_reflns_used 18783
_cell_measurement_temperature 150.00(10)
_cell_measurement_theta_max 30.1460
_cell_measurement_theta_min 2.9120
_cell_volume 2846.36(13)
_computing_cell_refinement 'CrysAlisPro 1.171.39.28b (Rigaku OD, 2015)'
_computing_data_collection 'CrysAlisPro 1.171.39.28b (Rigaku OD, 2015)'
_computing_data_reduction 'CrysAlisPro 1.171.39.28b (Rigaku OD, 2015)'
_computing_molecular_graphics 'Olex2 1.5 (Dolomanov et al., 2009)'
_computing_publication_material 'Olex2 1.5 (Dolomanov et al., 2009)'
_computing_structure_refinement 'SHELXL 2014/7 (Sheldrick, 2015)'
_computing_structure_solution 'SHELXT 2018/2 (Sheldrick, 2018)'
_diffrn_ambient_environment N~2~
_diffrn_ambient_temperature 150.00(10)
_diffrn_detector 'CCD plate'
_diffrn_measured_fraction_theta_full 0.998
_diffrn_measured_fraction_theta_max 0.899
_diffrn_measurement_details
;
List of Runs (angles in degrees, time in seconds):

  # Type    Start    End  Width  t~exp~   \w     \q     \k     \f   Frames
#--------------------------------------------------------------------------
  1  \w    -81.00 -56.00   0.50   50.00    --    0.00 -19.00 120.00   50
  2  \w    -20.00  18.00   0.50   50.00    --    0.00 -19.00 120.00   76
  3  \w    -71.00 -45.00   0.50   50.00    --    0.00 -82.00 120.00   52
  4  \w     27.00  88.00   0.50   50.00    --    0.00  77.00   0.00  122
  5  \w    -27.00  31.00   0.50   50.00    --    0.00  77.00  60.00  116
  6  \w     47.00  73.00   0.50   50.00    --    0.00  77.00  60.00   52
  7  \w    -28.00   3.00   0.50   50.00    --    0.00  77.00 120.00   62
  8  \w     19.00  89.00   0.50   50.00    --    0.00  77.00 120.00  140
  9  \w    -89.00 -58.00   0.50   50.00    --    0.00 -77.00  30.00   62
 10  \w    -55.00 -29.00   0.50   50.00    --    0.00 -77.00  30.00   52
 11  \w     13.00  45.00   0.50   50.00    --    0.00  38.00 -30.00   64
 12  \w     24.00  88.00   0.50   50.00    --    0.00  19.00  90.00  128
 13  \w    -28.00  -1.00   0.50   50.00    --    0.00  77.00-180.00   54
 14  \w    -40.00 -12.00   0.50   50.00    --    0.00 -77.00  60.00   56
;
_diffrn_measurement_device 'four-circle diffractometer'
_diffrn_measurement_device_type 'XtaLAB AFC12 (RINC): Kappa dual offset/far'
_diffrn_measurement_method '\w scans'
_diffrn_orient_matrix_type 'CrysAlisPro convention (1999,Acta A55,543-557)'
_diffrn_orient_matrix_UB_11 -0.0458250000
_diffrn_orient_matrix_UB_12 0.0150783000
_diffrn_orient_matrix_UB_13 -0.0290741000
_diffrn_orient_matrix_UB_21 0.0146599000
_diffrn_orient_matrix_UB_22 0.0474463000
_diffrn_orient_matrix_UB_23 -0.0110402000
_diffrn_orient_matrix_UB_31 0.0445579000
_diffrn_orient_matrix_UB_32 -0.0034920000
_diffrn_orient_matrix_UB_33 -0.0284179000
_diffrn_radiation_monochromator graphite
_diffrn_radiation_probe x-ray
_diffrn_radiation_type 'Mo K\a'
_diffrn_radiation_wavelength 0.71073
_diffrn_reflns_av_R_equivalents 0.0538
_diffrn_reflns_av_unetI/netI 0.0439
_diffrn_reflns_Laue_measured_fraction_full 0.998
_diffrn_reflns_Laue_measured_fraction_max 0.899
_diffrn_reflns_limit_h_max 15
_diffrn_reflns_limit_h_min -15
_diffrn_reflns_limit_k_max 21
_diffrn_reflns_limit_k_min -20
_diffrn_reflns_limit_l_max 25
_diffrn_reflns_limit_l_min -25
_diffrn_reflns_number 61291
_diffrn_reflns_point_group_measured_fraction_full 0.998
_diffrn_reflns_point_group_measured_fraction_max 0.899
_diffrn_reflns_theta_full 25.242
_diffrn_reflns_theta_max 29.963
_diffrn_reflns_theta_min 2.866
_diffrn_source 'fine-focus sealed X-ray tube'
_diffrn_source_type 'Enhance (Mo) X-ray Source'
_exptl_absorpt_coefficient_mu 0.116
_exptl_absorpt_correction_T_max 1.00000
_exptl_absorpt_correction_T_min 0.64061
_exptl_absorpt_correction_type multi-scan
_exptl_absorpt_process_details
;
CrysAlisPro 1.171.39.28b (Rigaku Oxford Diffraction, 2015)
Empirical absorption correction using spherical harmonics,
 implemented in SCALE3 ABSPACK scaling algorithm.
;
_exptl_crystal_colour 'clear orangish red'
_exptl_crystal_colour_lustre clear
_exptl_crystal_colour_modifier orangish
_exptl_crystal_colour_primary red
_exptl_crystal_density_diffrn 1.089
_exptl_crystal_description plate
_exptl_crystal_F_000 1018
_exptl_crystal_size_max 0.15
_exptl_crystal_size_mid 0.15
_exptl_crystal_size_min 0.05
_refine_diff_density_max 0.458
_refine_diff_density_min -0.280
_refine_diff_density_rms 0.055
_refine_ls_extinction_method none
_refine_ls_goodness_of_fit_ref 1.030
_refine_ls_hydrogen_treatment constr
_refine_ls_matrix_type full
_refine_ls_number_parameters 633
_refine_ls_number_reflns 14866
_refine_ls_number_restraints 0
_refine_ls_restrained_S_all 1.030
_refine_ls_R_factor_all 0.0702
_refine_ls_R_factor_gt 0.0488
_refine_ls_shift/su_max 0.002
_refine_ls_shift/su_mean 0.000
_refine_ls_structure_factor_coef Fsqd
_refine_ls_weighting_details 'w=1/[\s^2^(Fo^2^)+(0.0717P)^2^+0.6042P] where P=(Fo^2^+2Fc^2^)/3'
_refine_ls_weighting_scheme calc
_refine_ls_wR_factor_gt 0.1201
_refine_ls_wR_factor_ref 0.1307
_reflns_Friedel_coverage 0.000
_reflns_number_gt 11134
_reflns_number_total 14866
_reflns_threshold_expression 'I > 2\s(I)'
_cod_data_source_file d3sc04506d2.cif
_cod_data_source_block E-2a
_cod_depositor_comments 'Adding full bibliography for 1569855--1569860.cif.'
_cod_database_code 1569855
_shelx_shelxl_version_number 2014/7
_shelx_space_group_comment
;
The symmetry employed for this shelxl refinement is uniquely defined
by the following loop, which should always be used as a source of
symmetry information in preference to the above space-group names.
They are only intended as comments.
;
_shelx_estimated_absorpt_t_max 0.994
_shelx_estimated_absorpt_t_min 0.983
_olex2_refinement_description
;
1. Fixed Uiso
 At 1.2 times of:
  All C(H) groups, All C(H,H) groups
 At 1.5 times of:
  All C(H,H,H) groups
2. Others
 Fixed Sof: C63(0.5) H63A(0.5) H63B(0.5) H63C(0.5) C59(0.5) H59A(0.5)
 H59B(0.5) H59C(0.5) C60(0.5) H60A(0.5) H60B(0.5) C61(0.5) H61A(0.5) H61B(0.5)
 C62(0.5) H62A(0.5) H62B(0.5)
3.a Free rotating group:
 C63(C59,C60,C61,C62)
3.b Ternary CH refined with riding coordinates:
 C16(H16), C19(H19), C28(H28), C31(H31), C42(H42), C45(H45), C54(H54), C57(H57)
3.c Secondary CH2 refined with riding coordinates:
 C7(H7A,H7B), C8(H8A,H8B), C33(H33A,H33B), C34(H34A,H34B), C60(H60A,H60B),
 C61(H61A,H61B), C62(H62A,H62B)
3.d Aromatic/amide H refined with riding coordinates:
 C11(H11), C12(H12), C13(H13), C23(H23), C24(H24), C25(H25), C37(H37),
 C38(H38), C39(H39), C49(H49), C50(H50), C51(H51)
3.e Idealised Me refined as rotating group:
 C3(H3A,H3B,H3C), C15(H15A,H15B,H15C), C17(H17A,H17B,H17C), C18(H18A,H18B,
 H18C), C20(H20A,H20B,H20C), C27(H27A,H27B,H27C), C29(H29A,H29B,H29C), C30(H30A,
 H30B,H30C), C32(H32A,H32B,H32C), C6(H6A,H6B,H6C), C41(H41A,H41B,H41C),
 C43(H43A,H43B,H43C), C44(H44A,H44B,H44C), C46(H46A,H46B,H46C), C53(H53A,H53B,
 H53C), C55(H55A,H55B,H55C), C56(H56A,H56B,H56C), C58(H58A,H58B,H58C), C63(H63A,
 H63B,H63C), C59(H59A,H59B,H59C)
;
_olex2_submission_special_instructions 'No special instructions were received'
_oxdiff_exptl_absorpt_empirical_details
;
Empirical correction (ABSPACK) includes:
- Absorption correction using spherical harmonics
- Frame scaling
;
_oxdiff_exptl_absorpt_empirical_full_max 1.739
_oxdiff_exptl_absorpt_empirical_full_min 0.820

loop_
_space_group_symop_operation_xyz
'x, y, z'
'-x, -y, -z'

loop_
_atom_site_label
_atom_site_type_symbol
_atom_site_fract_x
_atom_site_fract_y
_atom_site_fract_z
_atom_site_U_iso_or_equiv
_atom_site_adp_type
_atom_site_occupancy
_atom_site_site_symmetry_order
_atom_site_calc_flag
_atom_site_refinement_flags_posn
_atom_site_refinement_flags_adp
_atom_site_refinement_flags_occupancy
_atom_site_disorder_assembly
_atom_site_disorder_group
P1 P 0.98000(4) 0.57092(2) 0.48069(2) 0.02251(9) Uani 1 1 d . . . . .
N1 N 0.80736(11) 0.74394(8) 0.46947(7) 0.0201(2) Uani 1 1 d . . . . .
N2 N 0.73241(10) 0.67953(8) 0.59559(6) 0.0190(2) Uani 1 1 d . . . . .
C1 C 0.85765(13) 0.57477(9) 0.54843(8) 0.0202(3) Uani 1 1 d . . . . .
C2 C 0.80374(12) 0.66078(9) 0.53754(8) 0.0180(2) Uani 1 1 d . . . . .
C3 C 0.81677(16) 0.48717(10) 0.61814(9) 0.0301(3) Uani 1 1 d . . . . .
H3A H 0.7962 0.4400 0.5991 0.045 Uiso 1 1 calc R U . . .
H3B H 0.7438 0.5030 0.6449 0.045 Uiso 1 1 calc R U . . .
H3C H 0.8838 0.4618 0.6556 0.045 Uiso 1 1 calc R U . . .
C7 C 0.67205(15) 0.77380(11) 0.56017(9) 0.0300(3) Uani 1 1 d . . . . .
H7A H 0.6773 0.8075 0.5949 0.036 Uiso 1 1 calc R U . . .
H7B H 0.5840 0.7703 0.5507 0.036 Uiso 1 1 calc R U . . .
C8 C 0.74403(17) 0.82200(11) 0.48279(9) 0.0333(4) Uani 1 1 d . . . . .
H8A H 0.6880 0.8588 0.4391 0.040 Uiso 1 1 calc R U . . .
H8B H 0.8041 0.8644 0.4874 0.040 Uiso 1 1 calc R U . . .
C9 C 0.82631(13) 0.75338(9) 0.38908(8) 0.0198(3) Uani 1 1 d . . . . .
C10 C 0.93135(13) 0.79948(10) 0.34605(8) 0.0215(3) Uani 1 1 d . . . . .
C11 C 0.94448(14) 0.81509(11) 0.26611(8) 0.0270(3) Uani 1 1 d . . . . .
H11 H 1.0141 0.8468 0.2356 0.032 Uiso 1 1 calc R U . . .
C12 C 0.85813(16) 0.78528(12) 0.23052(9) 0.0319(3) Uani 1 1 d . . . . .
H12 H 0.8686 0.7969 0.1760 0.038 Uiso 1 1 calc R U . . .
C13 C 0.75672(15) 0.73868(12) 0.27408(9) 0.0315(3) Uani 1 1 d . . . . .
H13 H 0.6988 0.7174 0.2493 0.038 Uiso 1 1 calc R U . . .
C14 C 0.73795(13) 0.72229(11) 0.35413(8) 0.0249(3) Uani 1 1 d . . . . .
C15 C 0.50542(19) 0.7260(2) 0.36165(16) 0.0767(9) Uani 1 1 d . . . . .
H15A H 0.4338 0.6918 0.3921 0.115 Uiso 1 1 calc R U . . .
H15B H 0.5037 0.7321 0.3068 0.115 Uiso 1 1 calc R U . . .
H15C H 0.5025 0.7887 0.3619 0.115 Uiso 1 1 calc R U . . .
C16 C 0.62401(15) 0.67206(14) 0.39924(10) 0.0373(4) Uani 1 1 d . . . . .
H16 H 0.6247 0.6691 0.4543 0.045 Uiso 1 1 calc R U . . .
C17 C 0.6288(3) 0.57059(18) 0.40600(15) 0.0655(7) Uani 1 1 d . . . . .
H17A H 0.5550 0.5391 0.4355 0.098 Uiso 1 1 calc R U . . .
H17B H 0.7028 0.5366 0.4341 0.098 Uiso 1 1 calc R U . . .
H17C H 0.6317 0.5712 0.3527 0.098 Uiso 1 1 calc R U . . .
C18 C 1.01583(17) 0.93778(12) 0.36032(11) 0.0366(4) Uani 1 1 d . . . . .
H18A H 1.0775 0.9560 0.3873 0.055 Uiso 1 1 calc R U . . .
H18B H 0.9328 0.9548 0.3755 0.055 Uiso 1 1 calc R U . . .
H18C H 1.0293 0.9706 0.3027 0.055 Uiso 1 1 calc R U . . .
C19 C 1.02817(14) 0.83106(10) 0.38455(9) 0.0257(3) Uani 1 1 d . . . . .
H19 H 1.0133 0.7995 0.4434 0.031 Uiso 1 1 calc R U . . .
C20 C 1.15967(15) 0.80215(13) 0.36574(11) 0.0357(4) Uani 1 1 d . . . . .
H20A H 1.1802 0.8375 0.3092 0.054 Uiso 1 1 calc R U . . .
H20B H 1.1649 0.7346 0.3784 0.054 Uiso 1 1 calc R U . . .
H20C H 1.2181 0.8158 0.3976 0.054 Uiso 1 1 calc R U . . .
C21 C 0.76906(12) 0.64625(9) 0.67659(8) 0.0182(3) Uani 1 1 d . . . . .
C22 C 0.68083(13) 0.59967(10) 0.73692(8) 0.0212(3) Uani 1 1 d . . . . .
C23 C 0.71265(14) 0.57140(10) 0.81582(8) 0.0245(3) Uani 1 1 d . . . . .
H23 H 0.6542 0.5401 0.8572 0.029 Uiso 1 1 calc R U . . .
C24 C 0.82743(15) 0.58805(11) 0.83493(8) 0.0274(3) Uani 1 1 d . . . . .
H24 H 0.8475 0.5682 0.8889 0.033 Uiso 1 1 calc R U . . .
C25 C 0.91276(14) 0.63379(11) 0.77490(9) 0.0266(3) Uani 1 1 d . . . . .
H25 H 0.9915 0.6450 0.7884 0.032 Uiso 1 1 calc R U . . .
C26 C 0.88594(13) 0.66396(10) 0.69489(8) 0.0211(3) Uani 1 1 d . . . . .
C27 C 0.9975(2) 0.81456(15) 0.63362(13) 0.0485(5) Uani 1 1 d . . . . .
H27A H 1.0293 0.8051 0.6850 0.073 Uiso 1 1 calc R U . . .
H27B H 0.9175 0.8496 0.6260 0.073 Uiso 1 1 calc R U . . .
H27C H 1.0561 0.8502 0.5910 0.073 Uiso 1 1 calc R U . . .
C28 C 0.98135(13) 0.71897(11) 0.63170(9) 0.0263(3) Uani 1 1 d . . . . .
H28 H 0.9487 0.7310 0.5788 0.032 Uiso 1 1 calc R U . . .
C29 C 1.10448(16) 0.66294(16) 0.63968(12) 0.0481(5) Uani 1 1 d . . . . .
H29A H 1.1597 0.6969 0.5943 0.072 Uiso 1 1 calc R U . . .
H29B H 1.0902 0.6011 0.6409 0.072 Uiso 1 1 calc R U . . .
H29C H 1.1425 0.6549 0.6890 0.072 Uiso 1 1 calc R U . . .
C30 C 0.51559(18) 0.48148(15) 0.76555(12) 0.0446(4) Uani 1 1 d . . . . .
H30A H 0.5755 0.4384 0.7543 0.067 Uiso 1 1 calc R U . . .
H30B H 0.4332 0.4739 0.7505 0.067 Uiso 1 1 calc R U . . .
H30C H 0.5142 0.4671 0.8224 0.067 Uiso 1 1 calc R U . . .
C31 C 0.55296(14) 0.58307(12) 0.71790(9) 0.0295(3) Uani 1 1 d . . . . .
H31 H 0.5540 0.5957 0.6603 0.035 Uiso 1 1 calc R U . . .
C32 C 0.45773(16) 0.65290(17) 0.73136(13) 0.0486(5) Uani 1 1 d . . . . .
H32A H 0.4515 0.6398 0.7880 0.073 Uiso 1 1 calc R U . . .
H32B H 0.3769 0.6462 0.7137 0.073 Uiso 1 1 calc R U . . .
H32C H 0.4840 0.7173 0.7010 0.073 Uiso 1 1 calc R U . . .
P2 P 0.53985(3) 0.03661(2) 1.02683(2) 0.01852(8) Uani 1 1 d . . . . .
N3 N 0.58952(10) 0.22420(7) 1.04452(6) 0.0158(2) Uani 1 1 d . . . . .
N4 N 0.39975(10) 0.29151(7) 1.01038(7) 0.0160(2) Uani 1 1 d . . . . .
C4 C 0.44960(12) 0.14555(9) 0.99147(7) 0.0160(2) Uani 1 1 d . . . . .
C5 C 0.47898(11) 0.21469(9) 1.01410(7) 0.0145(2) Uani 1 1 d . . . . .
C6 C 0.33733(13) 0.16028(10) 0.94199(9) 0.0227(3) Uani 1 1 d . . . . .
H6A H 0.3592 0.1422 0.8979 0.034 Uiso 1 1 calc R U . . .
H6B H 0.3092 0.2267 0.9209 0.034 Uiso 1 1 calc R U . . .
H6C H 0.2710 0.1215 0.9752 0.034 Uiso 1 1 calc R U . . .
C33 C 0.46091(13) 0.34979(10) 1.04142(10) 0.0257(3) Uani 1 1 d . . . . .
H33A H 0.4277 0.3394 1.0953 0.031 Uiso 1 1 calc R U . . .
H33B H 0.4497 0.4174 1.0060 0.031 Uiso 1 1 calc R U . . .
C34 C 0.59516(13) 0.31758(10) 1.04356(10) 0.0241(3) Uani 1 1 d . . . . .
H34A H 0.6421 0.3598 0.9960 0.029 Uiso 1 1 calc R U . . .
H34B H 0.6337 0.3146 1.0918 0.029 Uiso 1 1 calc R U . . .
C35 C 0.26948(12) 0.28174(9) 1.03193(8) 0.0166(2) Uani 1 1 d . . . . .
C36 C 0.22761(13) 0.21078(9) 1.10408(8) 0.0201(3) Uani 1 1 d . . . . .
C37 C 0.10042(14) 0.20833(10) 1.12164(9) 0.0259(3) Uani 1 1 d . . . . .
H37 H 0.0701 0.1602 1.1693 0.031 Uiso 1 1 calc R U . . .
C38 C 0.01743(13) 0.27403(11) 1.07160(10) 0.0272(3) Uani 1 1 d . . . . .
H38 H -0.0686 0.2705 1.0848 0.033 Uiso 1 1 calc R U . . .
C39 C 0.06029(13) 0.34469(10) 1.00244(9) 0.0234(3) Uani 1 1 d . . . . .
H39 H 0.0033 0.3907 0.9689 0.028 Uiso 1 1 calc R U . . .
C40 C 0.18643(12) 0.34966(9) 0.98095(8) 0.0182(3) Uani 1 1 d . . . . .
C41 C 0.16369(16) 0.42906(12) 0.83230(9) 0.0315(3) Uani 1 1 d . . . . .
H41A H 0.1739 0.3666 0.8315 0.047 Uiso 1 1 calc R U . . .
H41B H 0.2001 0.4757 0.7833 0.047 Uiso 1 1 calc R U . . .
H41C H 0.0755 0.4453 0.8363 0.047 Uiso 1 1 calc R U . . .
C42 C 0.22877(13) 0.42834(10) 0.90391(8) 0.0222(3) Uani 1 1 d . . . . .
H42 H 0.3195 0.4175 0.8959 0.027 Uiso 1 1 calc R U . . .
C43 C 0.20844(16) 0.52386(11) 0.90881(10) 0.0321(3) Uani 1 1 d . . . . .
H43A H 0.1199 0.5364 0.9160 0.048 Uiso 1 1 calc R U . . .
H43B H 0.2400 0.5734 0.8596 0.048 Uiso 1 1 calc R U . . .
H43C H 0.2525 0.5229 0.9539 0.048 Uiso 1 1 calc R U . . .
C44 C 0.30363(18) 0.14880(13) 1.24370(10) 0.0384(4) Uani 1 1 d . . . . .
H44A H 0.2215 0.1314 1.2687 0.058 Uiso 1 1 calc R U . . .
H44B H 0.3167 0.2142 1.2340 0.058 Uiso 1 1 calc R U . . .
H44C H 0.3669 0.1073 1.2789 0.058 Uiso 1 1 calc R U . . .
C45 C 0.31269(14) 0.13858(10) 1.16446(8) 0.0246(3) Uani 1 1 d . . . . .
H45 H 0.3995 0.1507 1.1428 0.030 Uiso 1 1 calc R U . . .
C46 C 0.28568(17) 0.03816(11) 1.17678(11) 0.0376(4) Uani 1 1 d . . . . .
H46A H 0.3435 -0.0067 1.2145 0.056 Uiso 1 1 calc R U . . .
H46B H 0.2955 0.0325 1.1259 0.056 Uiso 1 1 calc R U . . .
H46C H 0.2008 0.0245 1.1978 0.056 Uiso 1 1 calc R U . . .
C47 C 0.70473(12) 0.17309(9) 1.04481(8) 0.0166(2) Uani 1 1 d . . . . .
C48 C 0.74916(12) 0.11085(9) 1.11919(8) 0.0198(3) Uani 1 1 d . . . . .
C49 C 0.86053(13) 0.06028(10) 1.12103(9) 0.0249(3) Uani 1 1 d . . . . .
H49 H 0.8919 0.0177 1.1706 0.030 Uiso 1 1 calc R U . . .
C50 C 0.92590(14) 0.07136(11) 1.05146(10) 0.0275(3) Uani 1 1 d . . . . .
H50 H 1.0009 0.0356 1.0535 0.033 Uiso 1 1 calc R U . . .
C51 C 0.88229(13) 0.13445(10) 0.97897(9) 0.0254(3) Uani 1 1 d . . . . .
H51 H 0.9287 0.1421 0.9317 0.030 Uiso 1 1 calc R U . . .
C52 C 0.77132(12) 0.18723(9) 0.97381(8) 0.0191(3) Uani 1 1 d . . . . .
C53 C 0.82412(15) 0.33289(12) 0.85365(10) 0.0333(3) Uani 1 1 d . . . . .
H53A H 0.9020 0.3034 0.8437 0.050 Uiso 1 1 calc R U . . .
H53B H 0.8382 0.3636 0.8890 0.050 Uiso 1 1 calc R U . . .
H53C H 0.7932 0.3799 0.8032 0.050 Uiso 1 1 calc R U . . .
C54 C 0.72871(13) 0.25761(10) 0.89278(8) 0.0223(3) Uani 1 1 d . . . . .
H54 H 0.6496 0.2896 0.9011 0.027 Uiso 1 1 calc R U . . .
C55 C 0.70374(17) 0.20919(13) 0.83806(10) 0.0350(4) Uani 1 1 d . . . . .
H55A H 0.6771 0.2566 0.7866 0.053 Uiso 1 1 calc R U . . .
H55B H 0.6387 0.1643 0.8624 0.053 Uiso 1 1 calc R U . . .
H55C H 0.7795 0.1758 0.8303 0.053 Uiso 1 1 calc R U . . .
C56 C 0.74952(18) 0.13728(14) 1.24436(10) 0.0388(4) Uani 1 1 d . . . . .
H56A H 0.7009 0.1307 1.2926 0.058 Uiso 1 1 calc R U . . .
H56B H 0.7633 0.2040 1.2121 0.058 Uiso 1 1 calc R U . . .
H56C H 0.8293 0.1026 1.2590 0.058 Uiso 1 1 calc R U . . .
C57 C 0.67899(14) 0.09749(11) 1.19641(8) 0.0265(3) Uani 1 1 d . . . . .
H57 H 0.5982 0.1341 1.1825 0.032 Uiso 1 1 calc R U . . .
C58 C 0.65077(18) -0.00574(13) 1.24595(10) 0.0399(4) Uani 1 1 d . . . . .
H58A H 0.7283 -0.0429 1.2630 0.060 Uiso 1 1 calc R U . . .
H58B H 0.6067 -0.0296 1.2138 0.060 Uiso 1 1 calc R U . . .
H58C H 0.5992 -0.0107 1.2927 0.060 Uiso 1 1 calc R U . . .
C63 C 0.6750(4) 1.0849(4) 0.5145(3) 0.108(3) Uani 0.5 1 d G . P A -1
H63A H 0.7176 1.1409 0.4782 0.161 Uiso 0.5 1 calc R U P A -1
H63B H 0.7363 1.0345 0.5420 0.161 Uiso 0.5 1 calc R U P A -1
H63C H 0.6241 1.1002 0.5535 0.161 Uiso 0.5 1 calc R U P A -1
C59 C 0.3001(4) 0.8976(4) 0.5222(3) 0.079(2) Uani 0.5 1 d G . P A -1
H59A H 0.2488 0.8804 0.4888 0.119 Uiso 0.5 1 calc R U P A -1
H59B H 0.2491 0.9331 0.5469 0.119 Uiso 0.5 1 calc R U P A -1
H59C H 0.3358 0.8404 0.5637 0.119 Uiso 0.5 1 calc R U P A -1
C60 C 0.4043(3) 0.9584(2) 0.47100(18) 0.0593(13) Uani 0.5 1 d G . P A -1
H60A H 0.3675 1.0143 0.4275 0.071 Uiso 0.5 1 calc R U P A -1
H60B H 0.4556 0.9219 0.4466 0.071 Uiso 0.5 1 calc R U P A -1
C61 C 0.4877(3) 0.9914(3) 0.51782(15) 0.0468(12) Uani 0.5 1 d G . P A -1
H61A H 0.4363 1.0279 0.5423 0.056 Uiso 0.5 1 calc R U P A -1
H61B H 0.5244 0.9355 0.5613 0.056 Uiso 0.5 1 calc R U P A -1
C62 C 0.5924(3) 1.0524(2) 0.4671(2) 0.0686(15) Uani 0.5 1 d G . P A -1
H62A H 0.6440 1.0160 0.4427 0.082 Uiso 0.5 1 calc R U P A -1
H62B H 0.5559 1.1084 0.4236 0.082 Uiso 0.5 1 calc R U P A -1

loop_
_atom_site_aniso_label
_atom_site_aniso_U_11
_atom_site_aniso_U_22
_atom_site_aniso_U_33
_atom_site_aniso_U_23
_atom_site_aniso_U_13
_atom_site_aniso_U_12
P1 0.02815(19) 0.01717(16) 0.02066(17) -0.00803(13) 0.00685(14) 0.00449(13)
N1 0.0269(6) 0.0187(5) 0.0160(5) -0.0094(4) 0.0001(4) 0.0067(4)
N2 0.0202(5) 0.0230(6) 0.0153(5) -0.0105(4) -0.0004(4) 0.0080(4)
C1 0.0244(6) 0.0198(6) 0.0172(6) -0.0095(5) 0.0026(5) 0.0032(5)
C2 0.0181(6) 0.0215(6) 0.0166(6) -0.0106(5) 0.0014(5) 0.0013(5)
C3 0.0406(9) 0.0207(7) 0.0256(7) -0.0082(6) 0.0120(6) 0.0017(6)
C7 0.0352(8) 0.0306(8) 0.0222(7) -0.0116(6) -0.0009(6) 0.0176(6)
C8 0.0495(10) 0.0242(7) 0.0238(7) -0.0104(6) 0.0033(7) 0.0152(7)
C9 0.0237(6) 0.0204(6) 0.0155(6) -0.0086(5) -0.0009(5) 0.0056(5)
C10 0.0246(7) 0.0198(6) 0.0188(6) -0.0076(5) -0.0014(5) 0.0058(5)
C11 0.0289(7) 0.0305(8) 0.0192(7) -0.0088(6) 0.0035(5) 0.0030(6)
C12 0.0391(9) 0.0403(9) 0.0168(6) -0.0131(6) 0.0008(6) 0.0030(7)
C13 0.0349(8) 0.0406(9) 0.0233(7) -0.0171(7) -0.0050(6) 0.0008(7)
C14 0.0245(7) 0.0306(7) 0.0206(7) -0.0120(6) -0.0011(5) 0.0023(6)
C15 0.0274(10) 0.120(2) 0.0652(16) -0.0200(16) -0.0036(10) -0.0045(12)
C16 0.0287(8) 0.0578(11) 0.0291(8) -0.0205(8) 0.0001(6) -0.0096(7)
C17 0.0761(16) 0.0684(15) 0.0622(14) -0.0341(13) 0.0178(12) -0.0420(13)
C18 0.0382(9) 0.0289(8) 0.0456(10) -0.0183(7) -0.0009(7) -0.0016(7)
C19 0.0269(7) 0.0251(7) 0.0238(7) -0.0089(6) -0.0008(6) -0.0002(6)
C20 0.0263(8) 0.0362(9) 0.0459(10) -0.0182(8) -0.0026(7) 0.0005(6)
C21 0.0222(6) 0.0194(6) 0.0153(6) -0.0102(5) -0.0003(5) 0.0052(5)
C22 0.0234(6) 0.0239(7) 0.0197(6) -0.0131(5) 0.0025(5) 0.0018(5)
C23 0.0325(7) 0.0247(7) 0.0175(6) -0.0111(5) 0.0044(5) 0.0013(6)
C24 0.0386(8) 0.0287(7) 0.0170(6) -0.0121(6) -0.0046(6) 0.0055(6)
C25 0.0279(7) 0.0306(7) 0.0254(7) -0.0156(6) -0.0070(6) 0.0036(6)
C26 0.0229(6) 0.0220(6) 0.0208(6) -0.0118(5) -0.0005(5) 0.0029(5)
C27 0.0560(12) 0.0457(11) 0.0511(11) -0.0268(9) 0.0179(9) -0.0232(9)
C28 0.0221(7) 0.0329(8) 0.0251(7) -0.0131(6) 0.0018(5) -0.0032(6)
C29 0.0244(8) 0.0640(13) 0.0460(11) -0.0145(10) 0.0045(7) 0.0061(8)
C30 0.0359(9) 0.0572(12) 0.0438(10) -0.0225(9) 0.0088(8) -0.0203(8)
C31 0.0220(7) 0.0442(9) 0.0264(7) -0.0193(7) 0.0053(6) -0.0030(6)
C32 0.0239(8) 0.0758(14) 0.0560(12) -0.0390(11) 0.0016(8) 0.0087(8)
P2 0.02165(17) 0.01511(15) 0.02357(17) -0.01250(13) -0.00560(13) 0.00196(12)
N3 0.0169(5) 0.0150(5) 0.0199(5) -0.0115(4) -0.0014(4) 0.0000(4)
N4 0.0158(5) 0.0140(5) 0.0218(5) -0.0113(4) 0.0003(4) 0.0000(4)
C4 0.0179(6) 0.0149(6) 0.0176(6) -0.0092(5) -0.0016(5) 0.0011(4)
C5 0.0162(6) 0.0141(5) 0.0137(5) -0.0062(4) 0.0003(4) 0.0004(4)
C6 0.0241(7) 0.0226(7) 0.0278(7) -0.0163(6) -0.0085(5) 0.0038(5)
C33 0.0210(7) 0.0222(7) 0.0439(9) -0.0233(6) -0.0043(6) 0.0005(5)
C34 0.0224(7) 0.0216(7) 0.0374(8) -0.0209(6) -0.0044(6) 0.0004(5)
C35 0.0163(6) 0.0175(6) 0.0210(6) -0.0130(5) 0.0012(5) -0.0012(5)
C36 0.0225(6) 0.0188(6) 0.0224(6) -0.0121(5) 0.0015(5) -0.0017(5)
C37 0.0255(7) 0.0255(7) 0.0279(7) -0.0124(6) 0.0069(6) -0.0072(6)
C38 0.0176(6) 0.0325(8) 0.0359(8) -0.0187(7) 0.0053(6) -0.0052(6)
C39 0.0177(6) 0.0266(7) 0.0296(7) -0.0156(6) -0.0021(5) 0.0014(5)
C40 0.0180(6) 0.0186(6) 0.0217(6) -0.0119(5) -0.0005(5) -0.0010(5)
C41 0.0390(9) 0.0308(8) 0.0242(7) -0.0113(6) -0.0044(6) 0.0054(6)
C42 0.0186(6) 0.0214(6) 0.0239(7) -0.0072(5) -0.0004(5) 0.0020(5)
C43 0.0389(9) 0.0206(7) 0.0349(8) -0.0085(6) -0.0046(7) -0.0051(6)
C44 0.0485(10) 0.0415(10) 0.0227(7) -0.0121(7) -0.0030(7) 0.0090(8)
C45 0.0282(7) 0.0218(7) 0.0207(6) -0.0064(5) 0.0038(5) 0.0011(5)
C46 0.0438(9) 0.0196(7) 0.0415(9) -0.0063(7) 0.0111(8) -0.0006(6)
C47 0.0167(6) 0.0153(6) 0.0213(6) -0.0111(5) -0.0021(5) -0.0002(4)
C48 0.0210(6) 0.0190(6) 0.0221(6) -0.0107(5) -0.0034(5) -0.0010(5)
C49 0.0258(7) 0.0211(7) 0.0275(7) -0.0095(6) -0.0082(6) 0.0038(5)
C50 0.0226(7) 0.0261(7) 0.0379(8) -0.0182(6) -0.0034(6) 0.0075(6)
C51 0.0233(7) 0.0272(7) 0.0299(7) -0.0170(6) 0.0033(6) 0.0020(6)
C52 0.0199(6) 0.0189(6) 0.0218(6) -0.0115(5) -0.0016(5) -0.0007(5)
C53 0.0316(8) 0.0291(8) 0.0325(8) -0.0057(7) 0.0000(6) -0.0047(6)
C54 0.0227(6) 0.0260(7) 0.0188(6) -0.0101(5) 0.0010(5) -0.0003(5)
C55 0.0436(9) 0.0437(9) 0.0235(7) -0.0191(7) -0.0008(7) -0.0047(7)
C56 0.0493(10) 0.0455(10) 0.0284(8) -0.0224(8) -0.0062(7) 0.0046(8)
C57 0.0269(7) 0.0322(8) 0.0193(6) -0.0100(6) -0.0033(5) 0.0044(6)
C58 0.0458(10) 0.0394(9) 0.0268(8) -0.0055(7) 0.0028(7) -0.0079(8)
C63 0.051(3) 0.138(8) 0.139(8) -0.057(7) 0.007(5) -0.047(4)
C59 0.094(5) 0.095(5) 0.056(3) -0.034(3) -0.007(3) -0.024(4)
C60 0.088(4) 0.057(3) 0.029(2) -0.0163(19) -0.002(2) 0.017(2)
C61 0.035(2) 0.022(2) 0.069(4) -0.008(3) 0.023(2) 0.0041(17)
C62 0.066(3) 0.043(2) 0.083(4) -0.019(2) 0.028(3) 0.011(2)

loop_
_atom_type_symbol
_atom_type_description
_atom_type_scat_dispersion_real
_atom_type_scat_dispersion_imag
_atom_type_scat_source
C C 0.0033 0.0016 'International Tables Vol C Tables 4.2.6.8 and 6.1.1.4'
H H 0.0000 0.0000 'International Tables Vol C Tables 4.2.6.8 and 6.1.1.4'
N N 0.0061 0.0033 'International Tables Vol C Tables 4.2.6.8 and 6.1.1.4'
P P 0.1023 0.0942 'International Tables Vol C Tables 4.2.6.8 and 6.1.1.4'

loop_
_geom_angle_atom_site_label_1
_geom_angle_atom_site_label_2
_geom_angle_atom_site_label_3
_geom_angle
_geom_angle_site_symmetry_1
_geom_angle_site_symmetry_3
_geom_angle_publ_flag
C1 P1 P1 102.12(5) . 2_766 ?
C2 N1 C8 111.42(11) . . ?
C2 N1 C9 126.94(11) . . ?
C9 N1 C8 118.09(11) . . ?
C2 N2 C7 110.12(11) . . ?
C2 N2 C21 122.68(11) . . ?
C21 N2 C7 117.27(11) . . ?
C2 C1 P1 117.96(10) . . ?
C2 C1 C3 120.01(12) . . ?
C3 C1 P1 121.98(10) . . ?
N1 C2 N2 107.47(11) . . ?
C1 C2 N1 127.86(12) . . ?
C1 C2 N2 124.67(12) . . ?
C1 C3 H3A 109.5 . . ?
C1 C3 H3B 109.5 . . ?
C1 C3 H3C 109.5 . . ?
H3A C3 H3B 109.5 . . ?
H3A C3 H3C 109.5 . . ?
H3B C3 H3C 109.5 . . ?
N2 C7 H7A 111.0 . . ?
N2 C7 H7B 111.0 . . ?
N2 C7 C8 103.84(11) . . ?
H7A C7 H7B 109.0 . . ?
C8 C7 H7A 111.0 . . ?
C8 C7 H7B 111.0 . . ?
N1 C8 C7 103.54(12) . . ?
N1 C8 H8A 111.1 . . ?
N1 C8 H8B 111.1 . . ?
C7 C8 H8A 111.1 . . ?
C7 C8 H8B 111.1 . . ?
H8A C8 H8B 109.0 . . ?
C10 C9 N1 117.90(12) . . ?
C14 C9 N1 120.15(12) . . ?
C14 C9 C10 121.84(12) . . ?
C9 C10 C19 121.68(12) . . ?
C11 C10 C9 117.76(13) . . ?
C11 C10 C19 120.55(13) . . ?
C10 C11 H11 119.4 . . ?
C12 C11 C10 121.24(14) . . ?
C12 C11 H11 119.4 . . ?
C11 C12 H12 119.9 . . ?
C13 C12 C11 120.17(14) . . ?
C13 C12 H12 119.9 . . ?
C12 C13 H13 119.5 . . ?
C12 C13 C14 121.04(15) . . ?
C14 C13 H13 119.5 . . ?
C9 C14 C16 122.95(13) . . ?
C13 C14 C9 117.93(14) . . ?
C13 C14 C16 119.12(14) . . ?
H15A C15 H15B 109.5 . . ?
H15A C15 H15C 109.5 . . ?
H15B C15 H15C 109.5 . . ?
C16 C15 H15A 109.5 . . ?
C16 C15 H15B 109.5 . . ?
C16 C15 H15C 109.5 . . ?
C14 C16 C15 111.52(17) . . ?
C14 C16 H16 107.6 . . ?
C14 C16 C17 110.54(16) . . ?
C15 C16 H16 107.6 . . ?
C15 C16 C17 111.6(2) . . ?
C17 C16 H16 107.6 . . ?
C16 C17 H17A 109.5 . . ?
C16 C17 H17B 109.5 . . ?
C16 C17 H17C 109.5 . . ?
H17A C17 H17B 109.5 . . ?
H17A C17 H17C 109.5 . . ?
H17B C17 H17C 109.5 . . ?
H18A C18 H18B 109.5 . . ?
H18A C18 H18C 109.5 . . ?
H18B C18 H18C 109.5 . . ?
C19 C18 H18A 109.5 . . ?
C19 C18 H18B 109.5 . . ?
C19 C18 H18C 109.5 . . ?
C10 C19 C18 111.13(13) . . ?
C10 C19 H19 107.7 . . ?
C10 C19 C20 112.20(13) . . ?
C18 C19 H19 107.7 . . ?
C20 C19 C18 110.33(13) . . ?
C20 C19 H19 107.7 . . ?
C19 C20 H20A 109.5 . . ?
C19 C20 H20B 109.5 . . ?
C19 C20 H20C 109.5 . . ?
H20A C20 H20B 109.5 . . ?
H20A C20 H20C 109.5 . . ?
H20B C20 H20C 109.5 . . ?
C22 C21 N2 117.46(12) . . ?
C26 C21 N2 121.24(12) . . ?
C26 C21 C22 121.21(12) . . ?
C21 C22 C31 121.69(12) . . ?
C23 C22 C21 118.17(13) . . ?
C23 C22 C31 120.11(13) . . ?
C22 C23 H23 119.3 . . ?
C24 C23 C22 121.40(14) . . ?
C24 C23 H23 119.3 . . ?
C23 C24 H24 120.2 . . ?
C25 C24 C23 119.56(13) . . ?
C25 C24 H24 120.2 . . ?
C24 C25 H25 119.2 . . ?
C24 C25 C26 121.58(14) . . ?
C26 C25 H25 119.2 . . ?
C21 C26 C28 123.00(12) . . ?
C25 C26 C21 118.08(13) . . ?
C25 C26 C28 118.83(13) . . ?
H27A C27 H27B 109.5 . . ?
H27A C27 H27C 109.5 . . ?
H27B C27 H27C 109.5 . . ?
C28 C27 H27A 109.5 . . ?
C28 C27 H27B 109.5 . . ?
C28 C27 H27C 109.5 . . ?
C26 C28 C27 110.54(13) . . ?
C26 C28 H28 107.5 . . ?
C26 C28 C29 111.83(14) . . ?
C27 C28 H28 107.5 . . ?
C29 C28 C27 111.67(16) . . ?
C29 C28 H28 107.5 . . ?
C28 C29 H29A 109.5 . . ?
C28 C29 H29B 109.5 . . ?
C28 C29 H29C 109.5 . . ?
H29A C29 H29B 109.5 . . ?
H29A C29 H29C 109.5 . . ?
H29B C29 H29C 109.5 . . ?
H30A C30 H30B 109.5 . . ?
H30A C30 H30C 109.5 . . ?
H30B C30 H30C 109.5 . . ?
C31 C30 H30A 109.5 . . ?
C31 C30 H30B 109.5 . . ?
C31 C30 H30C 109.5 . . ?
C22 C31 C30 112.51(14) . . ?
C22 C31 H31 107.8 . . ?
C22 C31 C32 109.98(14) . . ?
C30 C31 H31 107.8 . . ?
C30 C31 C32 110.87(15) . . ?
C32 C31 H31 107.8 . . ?
C31 C32 H32A 109.5 . . ?
C31 C32 H32B 109.5 . . ?
C31 C32 H32C 109.5 . . ?
H32A C32 H32B 109.5 . . ?
H32A C32 H32C 109.5 . . ?
H32B C32 H32C 109.5 . . ?
C4 P2 P2 102.11(5) . 2_657 ?
C5 N3 C34 111.19(10) . . ?
C5 N3 C47 126.33(10) . . ?
C47 N3 C34 117.40(10) . . ?
C5 N4 C33 110.09(10) . . ?
C5 N4 C35 122.26(10) . . ?
C35 N4 C33 113.84(10) . . ?
C5 C4 P2 118.80(10) . . ?
C5 C4 C6 119.45(11) . . ?
C6 C4 P2 121.62(9) . . ?
N3 C5 N4 106.62(10) . . ?
C4 C5 N3 128.23(11) . . ?
C4 C5 N4 125.14(11) . . ?
C4 C6 H6A 109.5 . . ?
C4 C6 H6B 109.5 . . ?
C4 C6 H6C 109.5 . . ?
H6A C6 H6B 109.5 . . ?
H6A C6 H6C 109.5 . . ?
H6B C6 H6C 109.5 . . ?
N4 C33 H33A 110.9 . . ?
N4 C33 H33B 110.9 . . ?
N4 C33 C34 104.22(11) . . ?
H33A C33 H33B 108.9 . . ?
C34 C33 H33A 110.9 . . ?
C34 C33 H33B 110.9 . . ?
N3 C34 C33 102.65(11) . . ?
N3 C34 H34A 111.2 . . ?
N3 C34 H34B 111.2 . . ?
C33 C34 H34A 111.2 . . ?
C33 C34 H34B 111.2 . . ?
H34A C34 H34B 109.1 . . ?
C36 C35 N4 121.41(12) . . ?
C40 C35 N4 117.44(11) . . ?
C40 C35 C36 121.00(12) . . ?
C35 C36 C45 123.94(12) . . ?
C37 C36 C35 117.75(13) . . ?
C37 C36 C45 118.30(12) . . ?
C36 C37 H37 119.1 . . ?
C38 C37 C36 121.87(13) . . ?
C38 C37 H37 119.1 . . ?
C37 C38 H38 120.2 . . ?
C39 C38 C37 119.63(13) . . ?
C39 C38 H38 120.2 . . ?
C38 C39 H39 119.5 . . ?
C38 C39 C40 121.06(13) . . ?
C40 C39 H39 119.5 . . ?
C35 C40 C42 122.33(12) . . ?
C39 C40 C35 118.64(12) . . ?
C39 C40 C42 119.03(12) . . ?
H41A C41 H41B 109.5 . . ?
H41A C41 H41C 109.5 . . ?
H41B C41 H41C 109.5 . . ?
C42 C41 H41A 109.5 . . ?
C42 C41 H41B 109.5 . . ?
C42 C41 H41C 109.5 . . ?
C40 C42 C41 111.81(12) . . ?
C40 C42 H42 107.9 . . ?
C40 C42 C43 110.65(12) . . ?
C41 C42 H42 107.9 . . ?
C43 C42 C41 110.41(12) . . ?
C43 C42 H42 107.9 . . ?
C42 C43 H43A 109.5 . . ?
C42 C43 H43B 109.5 . . ?
C42 C43 H43C 109.5 . . ?
H43A C43 H43B 109.5 . . ?
H43A C43 H43C 109.5 . . ?
H43B C43 H43C 109.5 . . ?
H44A C44 H44B 109.5 . . ?
H44A C44 H44C 109.5 . . ?
H44B C44 H44C 109.5 . . ?
C45 C44 H44A 109.5 . . ?
C45 C44 H44B 109.5 . . ?
C45 C44 H44C 109.5 . . ?
C36 C45 C44 111.28(12) . . ?
C36 C45 H45 107.8 . . ?
C36 C45 C46 111.17(13) . . ?
C44 C45 H45 107.8 . . ?
C46 C45 C44 110.90(13) . . ?
C46 C45 H45 107.8 . . ?
C45 C46 H46A 109.5 . . ?
C45 C46 H46B 109.5 . . ?
C45 C46 H46C 109.5 . . ?
H46A C46 H46B 109.5 . . ?
H46A C46 H46C 109.5 . . ?
H46B C46 H46C 109.5 . . ?
C48 C47 N3 117.24(11) . . ?
C52 C47 N3 120.96(12) . . ?
C52 C47 C48 121.77(12) . . ?
C47 C48 C57 121.89(12) . . ?
C49 C48 C47 118.32(13) . . ?
C49 C48 C57 119.78(13) . . ?
C48 C49 H49 119.6 . . ?
C50 C49 C48 120.73(13) . . ?
C50 C49 H49 119.6 . . ?
C49 C50 H50 119.9 . . ?
C49 C50 C51 120.17(13) . . ?
C51 C50 H50 119.9 . . ?
C50 C51 H51 119.3 . . ?
C50 C51 C52 121.40(13) . . ?
C52 C51 H51 119.3 . . ?
C47 C52 C54 122.97(12) . . ?
C51 C52 C47 117.55(13) . . ?
C51 C52 C54 119.48(12) . . ?
H53A C53 H53B 109.5 . . ?
H53A C53 H53C 109.5 . . ?
H53B C53 H53C 109.5 . . ?
C54 C53 H53A 109.5 . . ?
C54 C53 H53B 109.5 . . ?
C54 C53 H53C 109.5 . . ?
C52 C54 C53 110.32(12) . . ?
C52 C54 H54 108.0 . . ?
C52 C54 C55 111.91(12) . . ?
C53 C54 H54 108.0 . . ?
C53 C54 C55 110.53(13) . . ?
C55 C54 H54 108.0 . . ?
C54 C55 H55A 109.5 . . ?
C54 C55 H55B 109.5 . . ?
C54 C55 H55C 109.5 . . ?
H55A C55 H55B 109.5 . . ?
H55A C55 H55C 109.5 . . ?
H55B C55 H55C 109.5 . . ?
H56A C56 H56B 109.5 . . ?
H56A C56 H56C 109.5 . . ?
H56B C56 H56C 109.5 . . ?
C57 C56 H56A 109.5 . . ?
C57 C56 H56B 109.5 . . ?
C57 C56 H56C 109.5 . . ?
C48 C57 C56 110.78(13) . . ?
C48 C57 H57 107.6 . . ?
C48 C57 C58 111.88(13) . . ?
C56 C57 H57 107.6 . . ?
C58 C57 C56 111.14(13) . . ?
C58 C57 H57 107.6 . . ?
C57 C58 H58A 109.5 . . ?
C57 C58 H58B 109.5 . . ?
C57 C58 H58C 109.5 . . ?
H58A C58 H58B 109.5 . . ?
H58A C58 H58C 109.5 . . ?
H58B C58 H58C 109.5 . . ?
H63A C63 H63B 109.5 . . ?
H63A C63 H63C 109.5 . . ?
H63B C63 H63C 109.5 . . ?
C62 C63 H63A 109.5 . . ?
C62 C63 H63B 109.5 . . ?
C62 C63 H63C 109.5 . . ?
H59A C59 H59B 109.5 . . ?
H59A C59 H59C 109.5 . . ?
H59B C59 H59C 109.5 . . ?
C60 C59 H59A 109.5 . . ?
C60 C59 H59B 109.5 . . ?
C60 C59 H59C 109.5 . . ?
C59 C60 H60A 108.9 . . ?
C59 C60 H60B 108.9 . . ?
C59 C60 C61 113.4 . . ?
H60A C60 H60B 107.7 . . ?
C61 C60 H60A 108.9 . . ?
C61 C60 H60B 108.9 . . ?
C60 C61 H61A 108.8 . . ?
C60 C61 H61B 108.8 . . ?
H61A C61 H61B 107.7 . . ?
C62 C61 C60 113.8 . . ?
C62 C61 H61A 108.8 . . ?
C62 C61 H61B 108.8 . . ?
C63 C62 C61 113.3 . . ?
C63 C62 H62A 108.9 . . ?
C63 C62 H62B 108.9 . . ?
C61 C62 H62A 108.9 . . ?
C61 C62 H62B 108.9 . . ?
H62A C62 H62B 107.7 . . ?

loop_
_geom_bond_atom_site_label_1
_geom_bond_atom_site_label_2
_geom_bond_distance
_geom_bond_site_symmetry_2
_geom_bond_publ_flag
P1 P1 2.0520(7) 2_766 ?
P1 C1 1.7863(13) . ?
N1 C2 1.3874(17) . ?
N1 C8 1.4617(17) . ?
N1 C9 1.4359(16) . ?
N2 C2 1.4032(16) . ?
N2 C7 1.4672(18) . ?
N2 C21 1.4396(16) . ?
C1 C2 1.3689(18) . ?
C1 C3 1.5127(19) . ?
C3 H3A 0.9800 . ?
C3 H3B 0.9800 . ?
C3 H3C 0.9800 . ?
C7 H7A 0.9900 . ?
C7 H7B 0.9900 . ?
C7 C8 1.511(2) . ?
C8 H8A 0.9900 . ?
C8 H8B 0.9900 . ?
C9 C10 1.407(2) . ?
C9 C14 1.402(2) . ?
C10 C11 1.3957(19) . ?
C10 C19 1.517(2) . ?
C11 H11 0.9500 . ?
C11 C12 1.382(2) . ?
C12 H12 0.9500 . ?
C12 C13 1.381(2) . ?
C13 H13 0.9500 . ?
C13 C14 1.399(2) . ?
C14 C16 1.518(2) . ?
C15 H15A 0.9800 . ?
C15 H15B 0.9800 . ?
C15 H15C 0.9800 . ?
C15 C16 1.525(3) . ?
C16 H16 1.0000 . ?
C16 C17 1.535(3) . ?
C17 H17A 0.9800 . ?
C17 H17B 0.9800 . ?
C17 H17C 0.9800 . ?
C18 H18A 0.9800 . ?
C18 H18B 0.9800 . ?
C18 H18C 0.9800 . ?
C18 C19 1.536(2) . ?
C19 H19 1.0000 . ?
C19 C20 1.531(2) . ?
C20 H20A 0.9800 . ?
C20 H20B 0.9800 . ?
C20 H20C 0.9800 . ?
C21 C22 1.4095(19) . ?
C21 C26 1.4045(19) . ?
C22 C23 1.3969(19) . ?
C22 C31 1.515(2) . ?
C23 H23 0.9500 . ?
C23 C24 1.383(2) . ?
C24 H24 0.9500 . ?
C24 C25 1.383(2) . ?
C25 H25 0.9500 . ?
C25 C26 1.398(2) . ?
C26 C28 1.524(2) . ?
C27 H27A 0.9800 . ?
C27 H27B 0.9800 . ?
C27 H27C 0.9800 . ?
C27 C28 1.530(2) . ?
C28 H28 1.0000 . ?
C28 C29 1.528(2) . ?
C29 H29A 0.9800 . ?
C29 H29B 0.9800 . ?
C29 H29C 0.9800 . ?
C30 H30A 0.9800 . ?
C30 H30B 0.9800 . ?
C30 H30C 0.9800 . ?
C30 C31 1.532(3) . ?
C31 H31 1.0000 . ?
C31 C32 1.537(2) . ?
C32 H32A 0.9800 . ?
C32 H32B 0.9800 . ?
C32 H32C 0.9800 . ?
P2 P2 2.0515(7) 2_657 ?
P2 C4 1.7939(13) . ?
N3 C5 1.3959(16) . ?
N3 C34 1.4567(17) . ?
N3 C47 1.4367(16) . ?
N4 C5 1.4091(16) . ?
N4 C33 1.4678(17) . ?
N4 C35 1.4460(16) . ?
C4 C5 1.3701(18) . ?
C4 C6 1.5145(18) . ?
C6 H6A 0.9800 . ?
C6 H6B 0.9800 . ?
C6 H6C 0.9800 . ?
C33 H33A 0.9900 . ?
C33 H33B 0.9900 . ?
C33 C34 1.5061(19) . ?
C34 H34A 0.9900 . ?
C34 H34B 0.9900 . ?
C35 C36 1.4106(18) . ?
C35 C40 1.4049(18) . ?
C36 C37 1.3980(19) . ?
C36 C45 1.521(2) . ?
C37 H37 0.9500 . ?
C37 C38 1.383(2) . ?
C38 H38 0.9500 . ?
C38 C39 1.380(2) . ?
C39 H39 0.9500 . ?
C39 C40 1.4002(18) . ?
C40 C42 1.5179(19) . ?
C41 H41A 0.9800 . ?
C41 H41B 0.9800 . ?
C41 H41C 0.9800 . ?
C41 C42 1.533(2) . ?
C42 H42 1.0000 . ?
C42 C43 1.533(2) . ?
C43 H43A 0.9800 . ?
C43 H43B 0.9800 . ?
C43 H43C 0.9800 . ?
C44 H44A 0.9800 . ?
C44 H44B 0.9800 . ?
C44 H44C 0.9800 . ?
C44 C45 1.535(2) . ?
C45 H45 1.0000 . ?
C45 C46 1.535(2) . ?
C46 H46A 0.9800 . ?
C46 H46B 0.9800 . ?
C46 H46C 0.9800 . ?
C47 C48 1.4079(18) . ?
C47 C52 1.4019(18) . ?
C48 C49 1.3929(19) . ?
C48 C57 1.5197(19) . ?
C49 H49 0.9500 . ?
C49 C50 1.383(2) . ?
C50 H50 0.9500 . ?
C50 C51 1.384(2) . ?
C51 H51 0.9500 . ?
C51 C52 1.3981(19) . ?
C52 C54 1.5240(19) . ?
C53 H53A 0.9800 . ?
C53 H53B 0.9800 . ?
C53 H53C 0.9800 . ?
C53 C54 1.532(2) . ?
C54 H54 1.0000 . ?
C54 C55 1.536(2) . ?
C55 H55A 0.9800 . ?
C55 H55B 0.9800 . ?
C55 H55C 0.9800 . ?
C56 H56A 0.9800 . ?
C56 H56B 0.9800 . ?
C56 H56C 0.9800 . ?
C56 C57 1.535(2) . ?
C57 H57 1.0000 . ?
C57 C58 1.532(2) . ?
C58 H58A 0.9800 . ?
C58 H58B 0.9800 . ?
C58 H58C 0.9800 . ?
C63 H63A 0.9800 . ?
C63 H63B 0.9800 . ?
C63 H63C 0.9800 . ?
C63 C62 1.5335 . ?
C59 H59A 0.9800 . ?
C59 H59B 0.9800 . ?
C59 H59C 0.9800 . ?
C59 C60 1.5333 . ?
C60 H60A 0.9900 . ?
C60 H60B 0.9900 . ?
C60 C61 1.5350 . ?
C61 H61A 0.9900 . ?
C61 H61B 0.9900 . ?
C61 C62 1.5347 . ?
C62 H62A 0.9900 . ?
C62 H62B 0.9900 . ?

loop_
_geom_torsion_atom_site_label_1
_geom_torsion_atom_site_label_2
_geom_torsion_atom_site_label_3
_geom_torsion_atom_site_label_4
_geom_torsion
_geom_torsion_site_symmetry_1
_geom_torsion_site_symmetry_2
_geom_torsion_site_symmetry_3
_geom_torsion_site_symmetry_4
_geom_torsion_publ_flag
P1 P1 C1 C2 -177.22(11) 2_766 . . . ?
P1 P1 C1 C3 5.28(13) 2_766 . . . ?
P1 C1 C2 N1 18.7(2) . . . . ?
P1 C1 C2 N2 -161.79(11) . . . . ?
N1 C9 C10 C11 -175.09(12) . . . . ?
N1 C9 C10 C19 5.25(19) . . . . ?
N1 C9 C14 C13 175.86(13) . . . . ?
N1 C9 C14 C16 -4.2(2) . . . . ?
N2 C7 C8 N1 18.39(17) . . . . ?
N2 C21 C22 C23 -176.63(12) . . . . ?
N2 C21 C22 C31 1.26(19) . . . . ?
N2 C21 C26 C25 176.71(12) . . . . ?
N2 C21 C26 C28 0.2(2) . . . . ?
C2 N1 C8 C7 -14.16(18) . . . . ?
C2 N1 C9 C10 -117.95(15) . . . . ?
C2 N1 C9 C14 65.85(18) . . . . ?
C2 N2 C7 C8 -17.51(17) . . . . ?
C2 N2 C21 C22 -130.17(14) . . . . ?
C2 N2 C21 C26 53.18(18) . . . . ?
C3 C1 C2 N1 -163.75(14) . . . . ?
C3 C1 C2 N2 15.8(2) . . . . ?
C7 N2 C2 N1 9.15(16) . . . . ?
C7 N2 C2 C1 -170.44(14) . . . . ?
C7 N2 C21 C22 87.60(16) . . . . ?
C7 N2 C21 C26 -89.05(16) . . . . ?
C8 N1 C2 N2 3.62(17) . . . . ?
C8 N1 C2 C1 -176.81(15) . . . . ?
C8 N1 C9 C10 85.24(17) . . . . ?
C8 N1 C9 C14 -90.96(17) . . . . ?
C9 N1 C2 N2 -154.47(13) . . . . ?
C9 N1 C2 C1 25.1(2) . . . . ?
C9 N1 C8 C7 146.07(13) . . . . ?
C9 C10 C11 C12 -0.8(2) . . . . ?
C9 C10 C19 C18 -103.85(16) . . . . ?
C9 C10 C19 C20 132.10(14) . . . . ?
C9 C14 C16 C15 120.1(2) . . . . ?
C9 C14 C16 C17 -115.05(19) . . . . ?
C10 C9 C14 C13 -0.2(2) . . . . ?
C10 C9 C14 C16 179.78(14) . . . . ?
C10 C11 C12 C13 -0.3(2) . . . . ?
C11 C10 C19 C18 76.51(17) . . . . ?
C11 C10 C19 C20 -47.55(18) . . . . ?
C11 C12 C13 C14 1.2(3) . . . . ?
C12 C13 C14 C9 -1.0(2) . . . . ?
C12 C13 C14 C16 179.07(16) . . . . ?
C13 C14 C16 C15 -59.9(2) . . . . ?
C13 C14 C16 C17 64.9(2) . . . . ?
C14 C9 C10 C11 1.0(2) . . . . ?
C14 C9 C10 C19 -178.61(13) . . . . ?
C19 C10 C11 C12 178.87(14) . . . . ?
C21 N2 C2 N1 -135.41(13) . . . . ?
C21 N2 C2 C1 45.0(2) . . . . ?
C21 N2 C7 C8 129.19(14) . . . . ?
C21 C22 C23 C24 -0.2(2) . . . . ?
C21 C22 C31 C30 132.18(15) . . . . ?
C21 C22 C31 C32 -103.69(17) . . . . ?
C21 C26 C28 C27 110.26(17) . . . . ?
C21 C26 C28 C29 -124.65(16) . . . . ?
C22 C21 C26 C25 0.19(19) . . . . ?
C22 C21 C26 C28 -176.37(13) . . . . ?
C22 C23 C24 C25 0.1(2) . . . . ?
C23 C22 C31 C30 -49.96(19) . . . . ?
C23 C22 C31 C32 74.16(19) . . . . ?
C23 C24 C25 C26 0.1(2) . . . . ?
C24 C25 C26 C21 -0.2(2) . . . . ?
C24 C25 C26 C28 176.47(14) . . . . ?
C25 C26 C28 C27 -66.27(19) . . . . ?
C25 C26 C28 C29 58.82(19) . . . . ?
C26 C21 C22 C23 0.02(19) . . . . ?
C26 C21 C22 C31 177.91(13) . . . . ?
C31 C22 C23 C24 -178.11(14) . . . . ?
P2 P2 C4 C5 -178.42(10) 2_657 . . . ?
P2 P2 C4 C6 5.65(12) 2_657 . . . ?
P2 C4 C5 N3 18.63(18) . . . . ?
P2 C4 C5 N4 -161.49(10) . . . . ?
N3 C47 C48 C49 179.84(12) . . . . ?
N3 C47 C48 C57 0.11(19) . . . . ?
N3 C47 C52 C51 -179.66(12) . . . . ?
N3 C47 C52 C54 1.1(2) . . . . ?
N4 C33 C34 N3 -21.52(15) . . . . ?
N4 C35 C36 C37 177.76(12) . . . . ?
N4 C35 C36 C45 -0.7(2) . . . . ?
N4 C35 C40 C39 -176.76(12) . . . . ?
N4 C35 C40 C42 2.81(18) . . . . ?
C5 N3 C34 C33 22.18(15) . . . . ?
C5 N3 C47 C48 -114.05(14) . . . . ?
C5 N3 C47 C52 67.84(17) . . . . ?
C5 N4 C33 C34 14.97(15) . . . . ?
C5 N4 C35 C36 49.55(17) . . . . ?
C5 N4 C35 C40 -134.82(12) . . . . ?
C6 C4 C5 N3 -165.35(12) . . . . ?
C6 C4 C5 N4 14.53(19) . . . . ?
C33 N4 C5 N3 -1.59(14) . . . . ?
C33 N4 C5 C4 178.51(13) . . . . ?
C33 N4 C35 C36 -86.76(15) . . . . ?
C33 N4 C35 C40 88.87(15) . . . . ?
C34 N3 C5 N4 -13.43(14) . . . . ?
C34 N3 C5 C4 166.46(13) . . . . ?
C34 N3 C47 C48 93.50(15) . . . . ?
C34 N3 C47 C52 -84.61(16) . . . . ?
C35 N4 C5 N3 -139.31(11) . . . . ?
C35 N4 C5 C4 40.79(19) . . . . ?
C35 N4 C33 C34 156.50(12) . . . . ?
C35 C36 C37 C38 -1.5(2) . . . . ?
C35 C36 C45 C44 116.90(15) . . . . ?
C35 C36 C45 C46 -118.95(15) . . . . ?
C35 C40 C42 C41 123.96(14) . . . . ?
C35 C40 C42 C43 -112.51(14) . . . . ?
C36 C35 C40 C39 -1.11(19) . . . . ?
C36 C35 C40 C42 178.45(12) . . . . ?
C36 C37 C38 C39 -0.4(2) . . . . ?
C37 C36 C45 C44 -61.58(18) . . . . ?
C37 C36 C45 C46 62.57(17) . . . . ?
C37 C38 C39 C40 1.7(2) . . . . ?
C38 C39 C40 C35 -0.9(2) . . . . ?
C38 C39 C40 C42 179.51(13) . . . . ?
C39 C40 C42 C41 -56.47(17) . . . . ?
C39 C40 C42 C43 67.05(17) . . . . ?
C40 C35 C36 C37 2.29(19) . . . . ?
C40 C35 C36 C45 -176.20(13) . . . . ?
C45 C36 C37 C38 177.05(14) . . . . ?
C47 N3 C5 N4 -167.30(11) . . . . ?
C47 N3 C5 C4 12.6(2) . . . . ?
C47 N3 C34 C33 178.63(12) . . . . ?
C47 C48 C49 C50 0.3(2) . . . . ?
C47 C48 C57 C56 -111.70(15) . . . . ?
C47 C48 C57 C58 123.69(15) . . . . ?
C47 C52 C54 C53 118.59(15) . . . . ?
C47 C52 C54 C55 -117.90(15) . . . . ?
C48 C47 C52 C51 2.3(2) . . . . ?
C48 C47 C52 C54 -176.93(12) . . . . ?
C48 C49 C50 C51 1.2(2) . . . . ?
C49 C48 C57 C56 68.57(18) . . . . ?
C49 C48 C57 C58 -56.04(18) . . . . ?
C49 C50 C51 C52 -0.9(2) . . . . ?
C50 C51 C52 C47 -0.8(2) . . . . ?
C50 C51 C52 C54 178.48(13) . . . . ?
C51 C52 C54 C53 -60.64(17) . . . . ?
C51 C52 C54 C55 62.87(17) . . . . ?
C52 C47 C48 C49 -2.1(2) . . . . ?
C52 C47 C48 C57 178.20(13) . . . . ?
C57 C48 C49 C50 180.00(14) . . . . ?
C59 C60 C61 C62 180.0 . . . . ?
C60 C61 C62 C63 180.0 . . . . ?
